data_4121864
loop_
_publ_author_name
'Le Roy, Jennifer J.'
'Ungur, Liviu'
'Korobkov, Ilia'
'Chibotaru, Liviu F.'
'Murugesu, Muralee'

_publ_section_title
;
 Coupling Strategies to Enhance Single-Molecule Magnet Properties of
 Erbium-Cyclooctatetraenyl Complexes.
;
_journal_issue 22
_journal_name_full 'Journal of the American Chemical Society'
_journal_page_first 8003
_journal_paper_doi 10.1021/ja5022552
_journal_volume 136
_journal_year 2014
_chemical_formula_sum 'C48 H64 Gd2 K2 O4'
_chemical_formula_weight 1097.69
_chemical_name_systematic
; 
 ? 
;
_space_group_crystal_system triclinic
_space_group_IT_number 2
_space_group_name_Hall '-P 1'
_space_group_name_H-M_alt 'P -1'
_symmetry_space_group_name_Hall '-P 1'
_symmetry_space_group_name_H-M 'P -1'
_atom_sites_solution_hydrogens geom
_audit_creation_method SHELXL-2013
_cell_angle_alpha 107.0633(13)
_cell_angle_beta 98.5557(14)
_cell_angle_gamma 112.1212(13)
_cell_formula_units_Z 2
_cell_length_a 12.5506(3)
_cell_length_b 12.9933(3)
_cell_length_c 16.7384(4)
_cell_measurement_reflns_used 9884
_cell_measurement_temperature 200(2)
_cell_measurement_theta_max 28.84
_cell_measurement_theta_min 2.43
_cell_volume 2311.45(10)
_computing_cell_refinement 'APEX II, Bruker (2009)'
_computing_data_collection 'APEX II, Bruker (2009)'
_computing_data_reduction 'XPREP, Bruker (2009)'
_computing_molecular_graphics 'SHELXTL, Bruker (2004)'
_computing_publication_material 'SHELXTL, Bruker (2004)'
_computing_structure_refinement 'SHELXL-2013 (Sheldrick, 2013)'
_computing_structure_solution 'SHELXS-03 (Sheldrick, 2003)'
_diffrn_ambient_temperature 200(2)
_diffrn_measured_fraction_theta_full 0.997
_diffrn_measured_fraction_theta_max 0.925
_diffrn_measurement_device_type 'Bruker APEX-II CCD'
_diffrn_measurement_method '\f and \w scans'
_diffrn_radiation_type MoK\a
_diffrn_radiation_wavelength 0.71073
_diffrn_reflns_av_unetI/netI 0.0566
_diffrn_reflns_Laue_measured_fraction_full 0.997
_diffrn_reflns_Laue_measured_fraction_max 0.925
_diffrn_reflns_limit_h_max 16
_diffrn_reflns_limit_h_min -17
_diffrn_reflns_limit_k_max 17
_diffrn_reflns_limit_k_min -18
_diffrn_reflns_limit_l_max 23
_diffrn_reflns_limit_l_min 0
_diffrn_reflns_number 13089
_diffrn_reflns_point_group_measured_fraction_full 0.997
_diffrn_reflns_point_group_measured_fraction_max 0.925
_diffrn_reflns_theta_full 25.242
_diffrn_reflns_theta_max 30.574
_diffrn_reflns_theta_min 1.806
_exptl_absorpt_coefficient_mu 3.065
_exptl_absorpt_correction_T_max 0.710
_exptl_absorpt_correction_T_min 0.624
_exptl_absorpt_correction_type multi-scan
_exptl_absorpt_process_details 'SADABS, Bruker (2003)'
_exptl_crystal_colour colourless
_exptl_crystal_density_diffrn 1.577
_exptl_crystal_density_meas ?
_exptl_crystal_description block
_exptl_crystal_F_000 1100
_exptl_crystal_size_max 0.170
_exptl_crystal_size_mid 0.130
_exptl_crystal_size_min 0.120
_refine_diff_density_max 2.275
_refine_diff_density_min -1.055
_refine_diff_density_rms 0.162
_refine_ls_extinction_method none
_refine_ls_goodness_of_fit_ref 1.034
_refine_ls_hydrogen_treatment constr
_refine_ls_matrix_type full
_refine_ls_number_parameters 587
_refine_ls_number_reflns 13089
_refine_ls_number_restraints 300
_refine_ls_restrained_S_all 1.023
_refine_ls_R_factor_all 0.0723
_refine_ls_R_factor_gt 0.0409
_refine_ls_shift/su_max 0.002
_refine_ls_shift/su_mean 0.000
_refine_ls_structure_factor_coef Fsqd
_refine_ls_weighting_details 'w=1/[\s^2^(Fo^2^)+(0.0429P)^2^] where P=(Fo^2^+2Fc^2^)/3'
_refine_ls_weighting_scheme calc
_refine_ls_wR_factor_gt 0.0826
_refine_ls_wR_factor_ref 0.0948
_reflns_Friedel_coverage 0.000
_reflns_number_gt 9370
_reflns_number_total 13089
_reflns_threshold_expression 'I > 2\s(I)'
_cod_data_source_file mm274.cif
_cod_data_source_block mm272_5
_cod_depositor_comments
;Adding full bibliography for 4121864--4121866.cif.

The following automatic conversions were performed:

'_exptl_crystal_density_meas' value 'n/a' was changed to '?' - the
value is perceived as not measured.

Automatic conversion script
Id: cif_fix_values 3008 2015-01-20 13:52:24Z robertas 
;
_cod_database_code 4121864
_shelx_space_group_comment
; 
The symmetry employed for this shelxl refinement is uniquely defined 
by the following loop, which should always be used as a source of 
symmetry information in preference to the above space-group names. 
They are only intended as comments. 
;
_shelx_estimated_absorpt_t_min 0.624
_shelx_estimated_absorpt_t_max 0.710
_shelxl_version_number 2013-3

loop_
_space_group_symop_operation_xyz
'x, y, z'
'-x, -y, -z'

loop_
_atom_site_label
_atom_site_type_symbol
_atom_site_fract_x
_atom_site_fract_y
_atom_site_fract_z
_atom_site_U_iso_or_equiv
_atom_site_adp_type
_atom_site_occupancy
_atom_site_site_symmetry_order
_atom_site_calc_flag
_atom_site_refinement_flags_posn
_atom_site_refinement_flags_adp
_atom_site_refinement_flags_occupancy
_atom_site_disorder_assembly
_atom_site_disorder_group
Gd1 Gd -0.17177(2) 0.97603(2) 0.29010(2) 0.02901(7) Uani 1 1 d . . . . .
Gd2 Gd 0.19965(2) 0.50382(2) 0.23295(2) 0.02552(6) Uani 1 1 d . . . . .
K1 K -0.00069(12) 0.72571(11) 0.23533(8) 0.0476(3) Uani 1 1 d . . . . .
K2 K 0.40609(9) 0.27945(9) 0.22585(6) 0.0336(2) Uani 1 1 d . . . . .
O1 O 0.2995(4) 0.0613(3) 0.0938(3) 0.0673(13) Uani 1 1 d . . . . .
O2 O 0.3721(4) 0.1673(3) 0.3392(2) 0.0578(11) Uani 1 1 d . . . . .
O3 O 0.6232(4) 0.3948(3) 0.3469(3) 0.0566(11) Uani 1 1 d . . . . .
O4 O 0.5420(4) 0.2989(4) 0.1151(2) 0.0554(10) Uani 1 1 d . . . . .
C1 C -0.1295(6) 1.1752(5) 0.4173(4) 0.0553(17) Uani 1 1 d . . . . .
H1A H -0.0682 1.2262 0.4712 0.066 Uiso 1 1 calc R U . . .
C2 C -0.2246(6) 1.0861(6) 0.4264(4) 0.0553(16) Uani 1 1 d . . . . .
H2A H -0.2133 1.0909 0.4850 0.066 Uiso 1 1 calc R U . . .
C3 C -0.3321(7) 0.9915(6) 0.3706(5) 0.0620(19) Uani 1 1 d . . . . .
H3A H -0.3760 0.9454 0.3997 0.074 Uiso 1 1 calc R U . . .
C4 C -0.3922(5) 0.9472(6) 0.2808(6) 0.066(2) Uani 1 1 d . . . . .
H4A H -0.4677 0.8790 0.2637 0.080 Uiso 1 1 calc R U . . .
C5 C -0.3669(7) 0.9797(7) 0.2121(5) 0.070(2) Uani 1 1 d . . . . .
H5A H -0.4281 0.9272 0.1585 0.085 Uiso 1 1 calc R U . . .
C6 C -0.2724(9) 1.0718(8) 0.2022(4) 0.074(3) Uani 1 1 d . . . . .
H6A H -0.2867 1.0702 0.1444 0.089 Uiso 1 1 calc R U . . .
C7 C -0.1615(8) 1.1656(7) 0.2586(6) 0.071(2) Uani 1 1 d . . . . .
H7A H -0.1160 1.2108 0.2297 0.085 Uiso 1 1 calc R U . . .
C8 C -0.1019(7) 1.2083(5) 0.3489(5) 0.0653(19) Uani 1 1 d . . . . .
H8A H -0.0252 1.2751 0.3664 0.078 Uiso 1 1 calc R U . . .
C9 C 0.0521(13) 0.9949(13) 0.3075(13) 0.039(4) Uani 0.5 1 d D U P A 1
H9A H 0.1264 1.0657 0.3311 0.047 Uiso 0.5 1 calc R U P A 1
C10 C 0.0174(16) 0.9517(17) 0.3724(8) 0.037(4) Uani 0.5 1 d D U P A 1
H10A H 0.0779 0.9939 0.4271 0.044 Uiso 0.5 1 calc R U P A 1
C11 C -0.085(2) 0.8618(19) 0.3739(9) 0.041(4) Uani 0.5 1 d D U P A 1
H11A H -0.0793 0.8570 0.4298 0.050 Uiso 0.5 1 calc R U P A 1
C12 C -0.1963(16) 0.7753(15) 0.3113(14) 0.038(3) Uani 0.5 1 d D U P A 1
H12A H -0.2513 0.7318 0.3364 0.046 Uiso 0.5 1 calc R U P A 1
C13 C -0.2447(13) 0.7386(13) 0.2205(13) 0.044(4) Uani 0.5 1 d D U P A 1
H13A H -0.3219 0.6716 0.1982 0.053 Uiso 0.5 1 calc R U P A 1
C14 C -0.2074(18) 0.7764(17) 0.1561(9) 0.039(4) Uani 0.5 1 d D U P A 1
H14A H -0.2645 0.7290 0.1000 0.047 Uiso 0.5 1 calc R U P A 1
C15 C -0.104(2) 0.8690(19) 0.1547(8) 0.040(4) Uani 0.5 1 d D U P A 1
H15A H -0.1088 0.8708 0.0979 0.048 Uiso 0.5 1 calc R U P A 1
C16 C 0.0049(18) 0.9600(16) 0.2173(12) 0.037(4) Uani 0.5 1 d D U P A 1
H16A H 0.0575 1.0077 0.1931 0.045 Uiso 0.5 1 calc R U P A 1
C9' C 0.0459(13) 0.9824(14) 0.3394(13) 0.040(4) Uani 0.5 1 d D U P A 2
H9'A H 0.1205 1.0445 0.3792 0.048 Uiso 0.5 1 calc R U P A 2
C10' C -0.0252(17) 0.913(2) 0.3800(8) 0.043(5) Uani 0.5 1 d D U P A 2
H10B H 0.0128 0.9401 0.4406 0.052 Uiso 0.5 1 calc R U P A 2
C11' C -0.138(2) 0.8156(18) 0.3520(11) 0.042(4) Uani 0.5 1 d D U P A 2
H11B H -0.1580 0.7900 0.3976 0.050 Uiso 0.5 1 calc R U P A 2
C12' C -0.2289(14) 0.7454(12) 0.2709(14) 0.042(4) Uani 0.5 1 d D U P A 2
H12B H -0.2974 0.6855 0.2756 0.050 Uiso 0.5 1 calc R U P A 2
C13' C -0.2428(12) 0.7426(14) 0.1861(11) 0.036(3) Uani 0.5 1 d D U P A 2
H13B H -0.3169 0.6792 0.1463 0.043 Uiso 0.5 1 calc R U P A 2
C14' C -0.1741(18) 0.8105(18) 0.1462(8) 0.033(3) Uani 0.5 1 d D U P A 2
H14B H -0.2133 0.7845 0.0859 0.039 Uiso 0.5 1 calc R U P A 2
C15' C -0.0599(19) 0.9089(18) 0.1737(11) 0.037(4) Uani 0.5 1 d D U P A 2
H15B H -0.0399 0.9324 0.1271 0.044 Uiso 0.5 1 calc R U P A 2
C16' C 0.0323(14) 0.9812(15) 0.2536(14) 0.038(4) Uani 0.5 1 d D U P A 2
H16B H 0.0997 1.0420 0.2487 0.045 Uiso 0.5 1 calc R U P A 2
C17 C 0.2541(5) 0.7367(4) 0.2942(5) 0.0543(17) Uani 1 1 d . . . . .
H17A H 0.3279 0.8069 0.3253 0.065 Uiso 1 1 calc R U . . .
C18 C 0.1948(6) 0.6917(5) 0.3496(3) 0.0551(17) Uani 1 1 d . . . . .
H18A H 0.2373 0.7393 0.4095 0.066 Uiso 1 1 calc R U . . .
C19 C 0.0876(6) 0.5930(6) 0.3379(4) 0.0473(14) Uani 1 1 d . . . . .
H19A H 0.0737 0.5903 0.3917 0.057 Uiso 1 1 calc R U . . .
C20 C -0.0039(5) 0.4974(5) 0.2651(4) 0.0481(14) Uani 1 1 d . . . . .
H20A H -0.0644 0.4436 0.2809 0.058 Uiso 1 1 calc R U . . .
C21 C -0.0264(5) 0.4629(4) 0.1743(4) 0.0487(15) Uani 1 1 d . . . . .
H21A H -0.0987 0.3912 0.1429 0.058 Uiso 1 1 calc R U . . .
C22 C 0.0328(5) 0.5094(5) 0.1192(3) 0.0475(14) Uani 1 1 d . . . . .
H22A H -0.0093 0.4622 0.0591 0.057 Uiso 1 1 calc R U . . .
C23 C 0.1388(6) 0.6088(6) 0.1318(4) 0.0495(15) Uani 1 1 d . . . . .
H23A H 0.1516 0.6131 0.0781 0.059 Uiso 1 1 calc R U . . .
C24 C 0.2299(5) 0.7026(5) 0.2034(5) 0.0492(15) Uani 1 1 d . . . . .
H24A H 0.2900 0.7562 0.1873 0.059 Uiso 1 1 calc R U . . .
C25 C 0.4272(5) 0.5482(4) 0.2838(5) 0.0501(16) Uani 1 1 d . . . . .
H25A H 0.4998 0.6202 0.3133 0.060 Uiso 1 1 calc R U . . .
C26 C 0.3751(6) 0.5038(5) 0.3408(3) 0.0510(16) Uani 1 1 d . . . . .
H26A H 0.4198 0.5535 0.4001 0.061 Uiso 1 1 calc R U . . .
C27 C 0.2724(6) 0.4035(6) 0.3326(4) 0.0510(16) Uani 1 1 d . . . . .
H27A H 0.2650 0.4000 0.3875 0.061 Uiso 1 1 calc R U . . .
C28 C 0.1781(5) 0.3071(5) 0.2623(4) 0.0471(14) Uani 1 1 d . . . . .
H28A H 0.1209 0.2535 0.2803 0.056 Uiso 1 1 calc R U . . .
C29 C 0.1491(5) 0.2721(4) 0.1716(5) 0.0548(17) Uani 1 1 d . . . . .
H29A H 0.0768 0.1998 0.1423 0.066 Uiso 1 1 calc R U . . .
C30 C 0.2009(6) 0.3177(5) 0.1131(3) 0.0515(16) Uani 1 1 d . . . . .
H30A H 0.1549 0.2699 0.0537 0.062 Uiso 1 1 calc R U . . .
C31 C 0.3038(6) 0.4166(6) 0.1223(4) 0.0513(16) Uani 1 1 d . . . . .
H31A H 0.3118 0.4202 0.0675 0.062 Uiso 1 1 calc R U . . .
C32 C 0.3994(6) 0.5130(5) 0.1924(5) 0.0556(17) Uani 1 1 d . . . . .
H32A H 0.4575 0.5656 0.1744 0.067 Uiso 1 1 calc R U . . .
C33 C 0.3647(7) -0.0075(7) 0.0806(6) 0.086(2) Uani 1 1 d . . . . .
H33A H 0.4134 0.0037 0.1375 0.103 Uiso 1 1 calc R U . . .
H33B H 0.4196 0.0184 0.0460 0.103 Uiso 1 1 calc R U . . .
C34 C 0.2779(9) -0.1338(6) 0.0336(6) 0.090(3) Uani 1 1 d . . . . .
H34A H 0.2886 -0.1828 0.0668 0.108 Uiso 1 1 calc R U . . .
H34B H 0.2881 -0.1658 -0.0247 0.108 Uiso 1 1 calc R U . . .
C35 C 0.1566(8) -0.1362(6) 0.0250(7) 0.100(3) Uani 1 1 d . . . . .
H35A H 0.1007 -0.1924 -0.0338 0.119 Uiso 1 1 calc R U . . .
H35B H 0.1220 -0.1606 0.0696 0.119 Uiso 1 1 calc R U . . .
C36 C 0.1799(6) -0.0115(6) 0.0387(5) 0.0681(19) Uani 1 1 d . . . . .
H36A H 0.1713 -0.0008 -0.0177 0.082 Uiso 1 1 calc R U . . .
H36B H 0.1230 0.0097 0.0667 0.082 Uiso 1 1 calc R U . . .
C37 C 0.3981(7) 0.2396(5) 0.4284(4) 0.0615(18) Uani 1 1 d D . . . .
H37A H 0.3234 0.2270 0.4456 0.074 Uiso 0.5 1 calc R U P B 1
H37B H 0.4443 0.3259 0.4401 0.074 Uiso 0.5 1 calc R U P B 1
H37C H 0.3343 0.2657 0.4355 0.074 Uiso 0.5 1 calc R U P C 2
H37D H 0.4754 0.3122 0.4465 0.074 Uiso 0.5 1 calc R U P C 2
C38 C 0.4721(13) 0.1955(9) 0.4753(9) 0.063(5) Uani 0.5 1 d D . P D 1
H38A H 0.5566 0.2314 0.4745 0.075 Uiso 0.5 1 calc R U P D 1
H38B H 0.4701 0.2136 0.5366 0.075 Uiso 0.5 1 calc R U P D 1
C38' C 0.4054(19) 0.1723(11) 0.4843(8) 0.073(6) Uani 0.5 1 d D . P D 2
H38C H 0.3335 0.1481 0.5052 0.088 Uiso 0.5 1 calc R U P D 2
H38D H 0.4783 0.2202 0.5353 0.088 Uiso 0.5 1 calc R U P D 2
C39 C 0.4114(9) 0.0649(6) 0.4238(5) 0.084(3) Uani 1 1 d D . . . .
H39A H 0.4658 0.0275 0.4314 0.101 Uiso 0.5 1 calc R U P D 1
H39B H 0.3383 0.0246 0.4398 0.101 Uiso 0.5 1 calc R U P D 1
H39C H 0.4933 0.0711 0.4405 0.101 Uiso 0.5 1 calc R U P D 2
H39D H 0.3539 -0.0094 0.4275 0.101 Uiso 0.5 1 calc R U P D 2
C40 C 0.3810(7) 0.0605(5) 0.3343(4) 0.0592(16) Uani 1 1 d . . . . .
H40A H 0.4443 0.0545 0.3069 0.071 Uiso 1 1 calc R U . . .
H40B H 0.3036 -0.0104 0.2985 0.071 Uiso 1 1 calc R U . . .
C41 C 0.6769(5) 0.5190(5) 0.4016(4) 0.0521(15) Uani 1 1 d . . . . .
H41A H 0.6405 0.5318 0.4500 0.063 Uiso 1 1 calc R U . . .
H41B H 0.6647 0.5665 0.3676 0.063 Uiso 1 1 calc R U . . .
C42 C 0.8065(6) 0.5558(5) 0.4364(4) 0.0556(15) Uani 1 1 d . . . . .
H42A H 0.8413 0.6215 0.4949 0.067 Uiso 1 1 calc R U . . .
H42B H 0.8515 0.5822 0.3966 0.067 Uiso 1 1 calc R U . . .
C43 C 0.8071(6) 0.4425(6) 0.4409(4) 0.0604(16) Uani 1 1 d . . . . .
H43A H 0.8842 0.4405 0.4367 0.072 Uiso 1 1 calc R U . . .
H43B H 0.7930 0.4338 0.4957 0.072 Uiso 1 1 calc R U . . .
C44 C 0.7055(6) 0.3474(6) 0.3633(5) 0.0657(18) Uani 1 1 d . . . . .
H44A H 0.7351 0.3265 0.3121 0.079 Uiso 1 1 calc R U . . .
H44B H 0.6661 0.2740 0.3752 0.079 Uiso 1 1 calc R U . . .
C45 C 0.6512(7) 0.3998(7) 0.1382(4) 0.080(2) Uani 1 1 d . . . . .
H45A H 0.7171 0.3862 0.1663 0.097 Uiso 1 1 calc R U . . .
H45B H 0.6496 0.4702 0.1807 0.097 Uiso 1 1 calc R U . . .
C46 C 0.6733(6) 0.4239(5) 0.0602(4) 0.0605(17) Uani 1 1 d . . . . .
H46A H 0.7298 0.3940 0.0392 0.073 Uiso 1 1 calc R U . . .
H46B H 0.7061 0.5110 0.0722 0.073 Uiso 1 1 calc R U . . .
C47 C 0.5504(7) 0.3556(7) -0.0049(5) 0.078(2) Uani 1 1 d . . . . .
H47A H 0.5098 0.4080 -0.0042 0.094 Uiso 1 1 calc R U . . .
H47B H 0.5550 0.3213 -0.0647 0.094 Uiso 1 1 calc R U . . .
C48 C 0.4860(6) 0.2587(6) 0.0254(4) 0.0649(18) Uani 1 1 d . . . . .
H48A H 0.4003 0.2418 0.0150 0.078 Uiso 1 1 calc R U . . .
H48B H 0.4904 0.1840 -0.0069 0.078 Uiso 1 1 calc R U . . .

loop_
_atom_site_aniso_label
_atom_site_aniso_U_11
_atom_site_aniso_U_22
_atom_site_aniso_U_33
_atom_site_aniso_U_23
_atom_site_aniso_U_13
_atom_site_aniso_U_12
Gd1 0.02993(13) 0.02907(11) 0.03239(12) 0.00996(9) 0.01018(10) 0.01845(10)
Gd2 0.02684(12) 0.02481(11) 0.02831(11) 0.00961(8) 0.00708(9) 0.01568(9)
K1 0.0518(8) 0.0448(6) 0.0601(7) 0.0193(5) 0.0156(6) 0.0364(6)
K2 0.0331(5) 0.0318(5) 0.0356(5) 0.0104(4) 0.0083(4) 0.0167(4)
O1 0.058(3) 0.036(2) 0.081(3) -0.0031(19) 0.005(2) 0.019(2)
O2 0.089(3) 0.0397(19) 0.044(2) 0.0184(17) 0.012(2) 0.029(2)
O3 0.038(2) 0.052(2) 0.061(3) 0.0066(19) -0.0047(19) 0.0199(19)
O4 0.050(3) 0.064(2) 0.044(2) 0.0217(18) 0.015(2) 0.015(2)
C1 0.055(4) 0.045(3) 0.044(3) -0.013(3) -0.006(3) 0.030(3)
C2 0.075(5) 0.072(4) 0.038(3) 0.018(3) 0.025(3) 0.052(4)
C3 0.065(5) 0.072(4) 0.085(5) 0.044(4) 0.056(4) 0.044(4)
C4 0.029(3) 0.053(3) 0.101(6) 0.006(4) 0.020(4) 0.019(3)
C5 0.057(4) 0.092(5) 0.050(4) -0.006(4) -0.007(3) 0.055(4)
C6 0.122(8) 0.119(7) 0.045(3) 0.046(4) 0.035(4) 0.103(7)
C7 0.102(7) 0.074(4) 0.110(6) 0.069(5) 0.073(6) 0.072(5)
C8 0.062(4) 0.033(3) 0.101(6) 0.018(3) 0.024(4) 0.028(3)
C9 0.033(6) 0.030(6) 0.050(9) 0.004(8) 0.014(7) 0.017(5)
C10 0.033(9) 0.050(10) 0.028(6) 0.005(5) 0.000(6) 0.030(6)
C11 0.050(13) 0.056(13) 0.037(7) 0.026(7) 0.010(6) 0.037(8)
C12 0.050(10) 0.033(9) 0.044(9) 0.022(8) 0.024(7) 0.022(6)
C13 0.041(6) 0.027(5) 0.040(9) -0.006(8) 0.012(8) 0.003(4)
C14 0.047(10) 0.035(11) 0.028(6) 0.000(5) 0.000(6) 0.023(6)
C15 0.059(13) 0.042(12) 0.028(5) 0.010(6) 0.015(6) 0.033(8)
C16 0.048(10) 0.034(8) 0.040(8) 0.015(8) 0.024(7) 0.025(6)
C9' 0.027(7) 0.036(7) 0.047(9) 0.010(7) -0.011(8) 0.016(5)
C10' 0.030(10) 0.061(13) 0.036(6) 0.012(6) -0.002(6) 0.027(7)
C11' 0.054(12) 0.046(11) 0.035(7) 0.021(7) 0.020(7) 0.026(7)
C12' 0.046(8) 0.024(6) 0.043(8) 0.008(8) 0.018(8) 0.005(5)
C13' 0.033(6) 0.035(6) 0.035(8) 0.002(7) 0.010(6) 0.018(5)
C14' 0.041(9) 0.035(10) 0.028(5) 0.008(5) 0.012(5) 0.025(6)
C15' 0.050(11) 0.037(11) 0.041(8) 0.026(8) 0.023(7) 0.026(7)
C16' 0.027(7) 0.033(7) 0.055(10) 0.015(10) 0.019(8) 0.014(5)
C17 0.040(3) 0.022(2) 0.086(5) 0.009(3) 0.004(3) 0.013(2)
C18 0.063(4) 0.057(3) 0.034(3) -0.010(3) -0.012(3) 0.046(3)
C19 0.070(4) 0.074(4) 0.038(3) 0.032(3) 0.031(3) 0.058(4)
C20 0.038(3) 0.054(3) 0.084(4) 0.045(3) 0.035(3) 0.032(3)
C21 0.028(3) 0.026(2) 0.074(4) 0.002(2) -0.003(3) 0.014(2)
C22 0.054(4) 0.056(3) 0.033(3) 0.006(2) -0.002(2) 0.039(3)
C23 0.066(4) 0.075(4) 0.047(3) 0.040(3) 0.029(3) 0.054(4)
C24 0.046(3) 0.044(3) 0.089(5) 0.046(3) 0.036(3) 0.030(3)
C25 0.021(2) 0.027(2) 0.085(5) 0.006(3) -0.001(3) 0.011(2)
C26 0.061(4) 0.058(3) 0.032(3) -0.001(2) -0.006(3) 0.045(3)
C27 0.083(5) 0.069(4) 0.049(3) 0.040(3) 0.040(3) 0.062(4)
C28 0.047(3) 0.041(3) 0.080(4) 0.040(3) 0.036(3) 0.028(3)
C29 0.036(3) 0.021(2) 0.091(5) 0.003(3) 0.003(3) 0.015(2)
C30 0.061(4) 0.060(3) 0.031(3) -0.003(2) -0.003(3) 0.045(3)
C31 0.079(5) 0.076(4) 0.044(3) 0.035(3) 0.039(3) 0.062(4)
C32 0.050(4) 0.059(3) 0.102(5) 0.054(4) 0.051(4) 0.041(3)
C33 0.066(5) 0.067(4) 0.105(6) 0.013(4) -0.003(4) 0.036(4)
C34 0.115(8) 0.052(4) 0.116(7) 0.039(4) 0.039(6) 0.044(5)
C35 0.076(6) 0.045(4) 0.143(8) 0.007(4) 0.019(6) 0.019(4)
C36 0.050(4) 0.057(4) 0.081(5) 0.012(3) 0.012(4) 0.022(3)
C37 0.093(5) 0.039(3) 0.052(3) 0.017(3) 0.015(4) 0.031(3)
C38 0.074(11) 0.042(8) 0.040(7) 0.013(5) 0.003(7) 0.002(7)
C38' 0.125(17) 0.036(7) 0.038(7) 0.021(5) 0.007(9) 0.016(9)
C39 0.142(8) 0.072(5) 0.074(5) 0.041(4) 0.035(5) 0.072(5)
C40 0.079(5) 0.050(3) 0.060(4) 0.023(3) 0.024(4) 0.039(3)
C41 0.039(3) 0.048(3) 0.064(4) 0.018(3) -0.002(3) 0.024(3)
C42 0.045(3) 0.054(3) 0.056(4) 0.011(3) 0.008(3) 0.020(3)
C43 0.055(4) 0.084(4) 0.059(4) 0.033(3) 0.014(3) 0.045(4)
C44 0.053(4) 0.057(4) 0.091(5) 0.026(3) 0.020(4) 0.032(3)
C45 0.052(4) 0.096(5) 0.054(4) 0.024(4) 0.013(3) -0.003(4)
C46 0.061(4) 0.044(3) 0.069(4) 0.020(3) 0.024(3) 0.014(3)
C47 0.074(5) 0.087(5) 0.075(5) 0.049(4) 0.013(4) 0.026(4)
C48 0.057(4) 0.073(4) 0.044(3) 0.019(3) 0.010(3) 0.012(3)

loop_
_atom_type_symbol
_atom_type_description
_atom_type_scat_dispersion_real
_atom_type_scat_dispersion_imag
_atom_type_scat_source
C C 0.0033 0.0016 'International Tables Vol C Tables 4.2.6.8 and 6.1.1.4'
H H 0.0000 0.0000 'International Tables Vol C Tables 4.2.6.8 and 6.1.1.4'
O O 0.0106 0.0060 'International Tables Vol C Tables 4.2.6.8 and 6.1.1.4'
K K 0.2009 0.2494 'International Tables Vol C Tables 4.2.6.8 and 6.1.1.4'
Gd Gd -0.1653 3.9035 'International Tables Vol C Tables 4.2.6.8 and 6.1.1.4'

loop_
_geom_angle_atom_site_label_1
_geom_angle_atom_site_label_2
_geom_angle_atom_site_label_3
_geom_angle
C8 Gd1 C3 79.4(2)
C8 Gd1 C5 80.4(2)
C3 Gd1 C5 58.8(2)
C8 Gd1 C4 88.1(2)
C3 Gd1 C4 31.2(2)
C5 Gd1 C4 30.4(2)
C8 Gd1 C7 31.4(2)
C3 Gd1 C7 87.8(2)
C5 Gd1 C7 59.1(3)
C4 Gd1 C7 79.7(2)
C8 Gd1 C1 30.6(2)
C3 Gd1 C1 58.2(2)
C5 Gd1 C1 87.82(19)
C4 Gd1 C1 79.6(2)
C7 Gd1 C1 58.9(2)
C8 Gd1 C2 58.3(2)
C3 Gd1 C2 30.5(2)
C5 Gd1 C2 79.5(2)
C4 Gd1 C2 58.8(2)
C7 Gd1 C2 79.5(2)
C1 Gd1 C2 30.4(2)
C8 Gd1 C12 152.5(5)
C3 Gd1 C12 91.7(3)
C5 Gd1 C12 117.2(5)
C4 Gd1 C12 97.7(4)
C7 Gd1 C12 175.7(5)
C1 Gd1 C12 124.2(5)
C2 Gd1 C12 102.1(4)
C8 Gd1 C6 59.3(3)
C3 Gd1 C6 79.6(2)
C5 Gd1 C6 30.9(3)
C4 Gd1 C6 58.4(3)
C7 Gd1 C6 30.9(3)
C1 Gd1 C6 79.6(2)
C2 Gd1 C6 87.38(19)
C12 Gd1 C6 144.9(5)
C8 Gd1 C9' 97.6(4)
C3 Gd1 C9' 133.9(5)
C5 Gd1 C9' 166.8(5)
C4 Gd1 C9' 162.6(5)
C7 Gd1 C9' 113.3(4)
C1 Gd1 C9' 97.0(4)
C2 Gd1 C9' 110.7(5)
C6 Gd1 C9' 138.1(5)
C8 Gd1 C16' 97.0(4)
C3 Gd1 C16' 163.8(5)
C5 Gd1 C16' 136.6(5)
C4 Gd1 C16' 164.9(5)
C7 Gd1 C16' 97.3(4)
C1 Gd1 C16' 111.7(4)
C2 Gd1 C16' 135.5(5)
C6 Gd1 C16' 112.4(5)
C9' Gd1 C16' 30.4(4)
C8 Gd1 C13 176.6(5)
C3 Gd1 C13 102.3(4)
C5 Gd1 C13 98.0(5)
C4 Gd1 C13 92.0(4)
C7 Gd1 C13 145.4(5)
C1 Gd1 C13 152.7(5)
C2 Gd1 C13 124.5(4)
C12 Gd1 C13 30.7(4)
C6 Gd1 C13 118.0(5)
C26 Gd2 C25 30.3(2)
C26 Gd2 C21 153.0(2)
C25 Gd2 C21 176.7(2)
C26 Gd2 C22 176.4(2)
C25 Gd2 C22 146.1(2)
C21 Gd2 C22 30.6(2)
C26 Gd2 C31 78.99(18)
C25 Gd2 C31 58.5(2)
C21 Gd2 C31 119.4(2)
C22 Gd2 C31 98.38(18)
C26 Gd2 C27 30.7(2)
C25 Gd2 C27 58.1(2)
C21 Gd2 C27 124.9(2)
C22 Gd2 C27 152.2(2)
C31 Gd2 C27 86.85(16)
C26 Gd2 C29 78.91(18)
C25 Gd2 C29 86.76(16)
C21 Gd2 C29 93.98(16)
C22 Gd2 C29 101.88(18)
C31 Gd2 C29 57.9(2)
C27 Gd2 C29 58.1(2)
C26 Gd2 C30 87.11(16)
C25 Gd2 C30 79.02(17)
C21 Gd2 C30 100.01(17)
C22 Gd2 C30 91.83(16)
C31 Gd2 C30 30.2(2)
C27 Gd2 C30 79.02(17)
C29 Gd2 C30 30.6(2)
C26 Gd2 C23 146.5(2)
C25 Gd2 C23 118.7(2)
C21 Gd2 C23 58.2(2)
C22 Gd2 C23 30.47(19)
C31 Gd2 C23 90.86(17)
C27 Gd2 C23 176.79(19)
C29 Gd2 C23 122.3(2)
C30 Gd2 C23 100.07(18)
C26 Gd2 C32 58.3(2)
C25 Gd2 C32 30.8(2)
C21 Gd2 C32 146.3(2)
C22 Gd2 C32 118.3(2)
C31 Gd2 C32 30.6(2)
C27 Gd2 C32 79.02(18)
C29 Gd2 C32 78.81(18)
C30 Gd2 C32 58.2(2)
C23 Gd2 C32 97.87(19)
C26 Gd2 C20 125.1(2)
C25 Gd2 C20 152.2(2)
C21 Gd2 C20 30.61(19)
C22 Gd2 C20 58.31(19)
C31 Gd2 C20 147.6(2)
C27 Gd2 C20 104.28(18)
C29 Gd2 C20 102.10(17)
C30 Gd2 C20 121.3(2)
C23 Gd2 C20 78.84(18)
C32 Gd2 C20 176.58(19)
C26 Gd2 C28 58.4(2)
C25 Gd2 C28 78.85(18)
C21 Gd2 C28 103.37(18)
C22 Gd2 C28 123.75(19)
C31 Gd2 C28 78.74(17)
C27 Gd2 C28 30.5(2)
C29 Gd2 C28 30.4(2)
C30 Gd2 C28 58.31(19)
C23 Gd2 C28 150.8(2)
C32 Gd2 C28 86.99(16)
C20 Gd2 C28 95.44(16)
C10' K1 C11' 26.4(3)
C10 K1 C11 26.2(3)
C10' K1 C9' 26.8(4)
C11' K1 C9' 50.2(4)
C10 K1 C13 66.7(4)
C11 K1 C13 50.1(4)
C10' K1 C12' 49.9(4)
C11' K1 C12' 26.7(3)
C9' K1 C12' 66.7(4)
C10 K1 C9 26.5(3)
C11 K1 C9 49.4(4)
C13 K1 C9 71.8(4)
C10 K1 C14 73.2(4)
C11 K1 C14 66.8(4)
C13 K1 C14 25.7(3)
C9 K1 C14 65.9(4)
C10 K1 C12 49.5(4)
C11 K1 C12 26.5(3)
C13 K1 C12 26.2(3)
C9 K1 C12 65.5(4)
C14 K1 C12 49.1(4)
C10 K1 C16 50.1(4)
C11 K1 C16 66.7(4)
C13 K1 C16 65.8(4)
C9 K1 C16 26.0(3)
C14 K1 C16 49.5(4)
C12 K1 C16 72.0(4)
C10' K1 C16' 50.5(4)
C11' K1 C16' 67.1(4)
C9' K1 C16' 26.6(3)
C12' K1 C16' 72.6(4)
O3 K2 O4 82.50(13)
O3 K2 O2 77.11(14)
O4 K2 O2 135.06(14)
O3 K2 O1 130.70(13)
O4 K2 O1 75.22(13)
O2 K2 O1 88.52(14)
O3 K2 C28 123.26(15)
O4 K2 C28 141.88(15)
O2 K2 C28 81.55(15)
O1 K2 C28 100.14(15)
O3 K2 C27 98.18(16)
O4 K2 C27 143.50(14)
O2 K2 C27 79.48(13)
O1 K2 C27 125.47(17)
C28 K2 C27 25.77(17)
O3 K2 C29 145.49(13)
O4 K2 C29 118.68(17)
O2 K2 C29 99.92(17)
O1 K2 C29 83.01(14)
C28 K2 C29 25.55(17)
C27 K2 C29 48.20(17)
O3 K2 C26 82.01(13)
O4 K2 C26 121.38(16)
O2 K2 C26 95.00(14)
O1 K2 C26 146.80(15)
C28 K2 C26 48.23(16)
C27 K2 C26 25.56(17)
C29 K2 C26 63.85(14)
O3 K2 C25 82.01(13)
O4 K2 C25 97.07(16)
O2 K2 C25 118.76(16)
O1 K2 C25 143.33(16)
C28 K2 C25 63.82(14)
C27 K2 C25 47.56(16)
C29 K2 C25 69.23(13)
C26 K2 C25 24.77(17)
O3 K2 C30 144.03(14)
O4 K2 C30 94.34(15)
O2 K2 C30 124.96(17)
O1 K2 C30 81.86(14)
C28 K2 C30 47.92(16)
C27 K2 C30 63.93(15)
C29 K2 C30 25.26(17)
C26 K2 C30 69.10(13)
C25 K2 C30 62.74(14)
O3 K2 C31 121.80(16)
O4 K2 C31 79.34(14)
O2 K2 C31 144.98(15)
O1 K2 C31 96.69(16)
C28 K2 C31 63.43(14)
C27 K2 C31 69.31(13)
C29 K2 C31 47.01(17)
C26 K2 C31 62.71(14)
C25 K2 C31 46.81(16)
C30 K2 C31 24.55(16)
O3 K2 C32 97.74(16)
O4 K2 C32 80.04(14)
O2 K2 C32 141.81(14)
O1 K2 C32 120.23(18)
C28 K2 C32 69.73(13)
C27 K2 C32 63.64(14)
C29 K2 C32 63.19(15)
C26 K2 C32 47.04(16)
C25 K2 C32 24.98(17)
C30 K2 C32 46.77(17)
C31 K2 C32 24.78(17)
C36 O1 C33 108.4(5)
C36 O1 K2 132.6(4)
C33 O1 K2 118.3(4)
C40 O2 C37 108.9(4)
C40 O2 K2 128.1(3)
C37 O2 K2 117.5(3)
C44 O3 C41 108.8(5)
C44 O3 K2 127.3(4)
C41 O3 K2 123.8(3)
C45 O4 C48 108.8(5)
C45 O4 K2 121.1(4)
C48 O4 K2 119.5(4)
C2 C1 C8 135.5(6)
C2 C1 Gd1 75.0(3)
C8 C1 Gd1 74.3(3)
C1 C2 C3 135.3(6)
C1 C2 Gd1 74.6(3)
C3 C2 Gd1 74.2(3)
C2 C3 C4 135.2(6)
C2 C3 Gd1 75.4(3)
C4 C3 Gd1 74.5(3)
C5 C4 C3 134.9(6)
C5 C4 Gd1 74.8(4)
C3 C4 Gd1 74.3(4)
C4 C5 C6 135.4(7)
C4 C5 Gd1 74.8(4)
C6 C5 Gd1 75.6(4)
C5 C6 C7 134.3(7)
C5 C6 Gd1 73.5(4)
C7 C6 Gd1 73.7(4)
C8 C7 C6 134.7(6)
C8 C7 Gd1 74.0(3)
C6 C7 Gd1 75.4(4)
C1 C8 C7 134.7(7)
C1 C8 Gd1 75.2(3)
C7 C8 Gd1 74.7(3)
C16 C9 C10 136.3(11)
C16 C9 Gd1 76.6(11)
C10 C9 Gd1 76.7(10)
C16 C9 K1 77.5(11)
C10 C9 K1 74.6(10)
Gd1 C9 K1 101.1(4)
C11 C10 C9 134.3(11)
C11 C10 Gd1 74.3(9)
C9 C10 Gd1 73.2(10)
C11 C10 K1 77.1(9)
C9 C10 K1 79.0(10)
Gd1 C10 K1 101.5(3)
C10 C11 C12 134.7(11)
C10 C11 Gd1 76.3(9)
C12 C11 Gd1 72.2(8)
C10 C11 K1 76.7(9)
C12 C11 K1 78.9(8)
Gd1 C11 K1 101.9(4)
C11 C12 C13 135.0(11)
C11 C12 Gd1 77.2(8)
C13 C12 Gd1 75.8(9)
C11 C12 K1 74.6(8)
C13 C12 K1 76.6(9)
Gd1 C12 K1 102.0(3)
C14 C13 C12 135.6(11)
C14 C13 Gd1 76.8(10)
C12 C13 Gd1 73.4(8)
C14 C13 K1 77.4(11)
C12 C13 K1 77.2(10)
Gd1 C13 K1 101.5(4)
C13 C14 C15 134.6(11)
C13 C14 Gd1 73.5(10)
C15 C14 Gd1 75.2(9)
C13 C14 K1 76.9(11)
C15 C14 K1 77.3(11)
Gd1 C14 K1 100.4(4)
C16 C15 C14 135.4(11)
C16 C15 Gd1 75.3(9)
C14 C15 Gd1 74.8(9)
C16 C15 K1 76.9(10)
C14 C15 K1 76.7(11)
Gd1 C15 K1 100.1(4)
C15 C16 C9 133.7(11)
C15 C16 Gd1 74.7(9)
C9 C16 Gd1 73.4(10)
C15 C16 K1 76.9(10)
C9 C16 K1 76.5(11)
Gd1 C16 K1 99.9(4)
C10' C9' C16' 135.2(10)
C10' C9' Gd1 75.3(10)
C16' C9' Gd1 75.0(9)
C10' C9' K1 76.0(10)
C16' C9' K1 78.6(10)
Gd1 C9' K1 102.4(3)
C11' C10' C9' 135.0(11)
C11' C10' Gd1 75.8(9)
C9' C10' Gd1 74.4(10)
C11' C10' K1 77.3(10)
C9' C10' K1 77.2(10)
Gd1 C10' K1 102.5(4)
C10' C11' C12' 134.6(11)
C10' C11' Gd1 74.6(9)
C12' C11' Gd1 74.4(9)
C10' C11' K1 76.3(10)
C12' C11' K1 78.5(9)
Gd1 C11' K1 101.9(4)
C13' C12' C11' 135.7(11)
C13' C12' Gd1 75.7(9)
C11' C12' Gd1 75.3(8)
C13' C12' K1 78.6(9)
C11' C12' K1 74.8(9)
Gd1 C12' K1 100.9(3)
C14' C13' C12' 135.0(11)
C14' C13' Gd1 74.5(10)
C12' C13' Gd1 74.6(8)
C14' C13' K1 78.3(10)
C12' C13' K1 75.6(10)
Gd1 C13' K1 99.7(3)
C13' C14' C15' 135.2(11)
C13' C14' Gd1 76.0(10)
C15' C14' Gd1 74.5(9)
C13' C14' K1 76.3(10)
C15' C14' K1 76.1(10)
Gd1 C14' K1 99.5(3)
C16' C15' C14' 135.5(10)
C16' C15' Gd1 75.0(9)
C14' C15' Gd1 75.3(9)
C16' C15' K1 75.6(10)
C14' C15' K1 78.0(10)
Gd1 C15' K1 100.3(3)
C15' C16' C9' 133.8(10)
C15' C16' Gd1 74.6(9)
C9' C16' Gd1 74.5(9)
C15' C16' K1 78.3(9)
C9' C16' K1 74.8(10)
Gd1 C16' K1 101.0(3)
C18 C17 C24 134.9(5)
C18 C17 Gd2 75.0(3)
C24 C17 Gd2 75.0(3)
C18 C17 K1 76.7(3)
C24 C17 K1 76.6(3)
Gd2 C17 K1 100.75(17)
C17 C18 C19 135.4(5)
C17 C18 Gd2 74.6(3)
C19 C18 Gd2 75.2(3)
C17 C18 K1 77.5(3)
C19 C18 K1 76.8(3)
Gd2 C18 K1 100.86(15)
C20 C19 C18 134.7(5)
C20 C19 Gd2 74.2(3)
C18 C19 Gd2 74.4(3)
C20 C19 K1 77.6(3)
C18 C19 K1 77.2(3)
Gd2 C19 K1 100.74(16)
C19 C20 C21 134.6(5)
C19 C20 Gd2 75.4(3)
C21 C20 Gd2 74.1(3)
C19 C20 K1 76.6(3)
C21 C20 K1 77.0(3)
Gd2 C20 K1 100.77(16)
C22 C21 C20 135.0(5)
C22 C21 Gd2 74.7(3)
C20 C21 Gd2 75.2(3)
C22 C21 K1 76.7(3)
C20 C21 K1 77.1(3)
Gd2 C21 K1 101.12(15)
C23 C22 C21 135.0(5)
C23 C22 Gd2 75.0(3)
C21 C22 Gd2 74.6(3)
C23 C22 K1 76.9(3)
C21 C22 K1 77.4(3)
Gd2 C22 K1 101.32(16)
C24 C23 C22 135.6(5)
C24 C23 Gd2 75.4(3)
C22 C23 Gd2 74.5(3)
C24 C23 K1 77.4(3)
C22 C23 K1 77.3(3)
Gd2 C23 K1 101.30(17)
C23 C24 C17 134.8(5)
C23 C24 Gd2 74.5(3)
C17 C24 Gd2 74.5(3)
C23 C24 K1 77.0(3)
C17 C24 K1 77.5(3)
Gd2 C24 K1 100.90(16)
C26 C25 C32 135.6(5)
C26 C25 Gd2 74.6(3)
C32 C25 Gd2 75.5(3)
C26 C25 K2 75.7(3)
C32 C25 K2 79.1(3)
Gd2 C25 K2 101.49(15)
C25 C26 C27 135.6(5)
C25 C26 Gd2 75.2(3)
C27 C26 Gd2 75.5(3)
C25 C26 K2 79.6(3)
C27 C26 K2 75.4(3)
Gd2 C26 K2 102.92(15)
C28 C27 C26 134.8(5)
C28 C27 Gd2 75.2(3)
C26 C27 Gd2 73.8(3)
C28 C27 K2 77.2(3)
C26 C27 K2 79.1(3)
Gd2 C27 K2 103.64(17)
C29 C28 C27 134.4(5)
C29 C28 Gd2 74.6(3)
C27 C28 Gd2 74.3(3)
C29 C28 K2 78.7(3)
C27 C28 K2 77.0(3)
Gd2 C28 K2 103.30(16)
C28 C29 C30 135.5(5)
C28 C29 Gd2 75.0(3)
C30 C29 Gd2 74.6(3)
C28 C29 K2 75.8(3)
C30 C29 K2 80.0(3)
Gd2 C29 K2 102.46(17)
C31 C30 C29 134.5(5)
C31 C30 Gd2 74.6(3)
C29 C30 Gd2 74.8(3)
C31 C30 K2 78.9(4)
C29 C30 K2 74.7(3)
Gd2 C30 K2 100.79(16)
C30 C31 C32 135.9(5)
C30 C31 Gd2 75.1(3)
C32 C31 Gd2 75.1(3)
C30 C31 K2 76.5(3)
C32 C31 K2 77.6(3)
Gd2 C31 K2 100.20(16)
C31 C32 C25 133.6(5)
C31 C32 Gd2 74.3(3)
C25 C32 Gd2 73.7(3)
C31 C32 K2 77.6(3)
C25 C32 K2 75.9(3)
Gd2 C32 K2 99.96(17)
O1 C33 C34 107.9(7)
C33 C34 C35 105.7(6)
C36 C35 C34 104.0(7)
O1 C36 C35 105.8(6)
O2 C37 C38' 110.8(6)
O2 C37 C38 102.7(7)
C39 C38 C37 102.3(8)
C37 C38' C39 102.5(8)
C40 C39 C38 101.7(7)
C40 C39 C38' 108.5(6)
O2 C40 C39 107.6(5)
O3 C41 C42 106.8(4)
C41 C42 C43 102.3(5)
C44 C43 C42 102.7(5)
O3 C44 C43 106.8(5)
O4 C45 C46 110.1(5)
C45 C46 C47 103.0(6)
C48 C47 C46 103.6(6)
O4 C48 C47 107.6(5)

loop_
_geom_bond_atom_site_label_1
_geom_bond_atom_site_label_2
_geom_bond_distance
Gd1 C8 2.618(5)
Gd1 C3 2.619(5)
Gd1 C5 2.623(6)
Gd1 C4 2.622(6)
Gd1 C7 2.627(6)
Gd1 C1 2.629(5)
Gd1 C2 2.633(5)
Gd1 C12 2.645(13)
Gd1 C6 2.648(6)
Gd1 C9' 2.696(18)
Gd1 C16' 2.702(17)
Gd1 C13 2.675(16)
Gd2 C26 2.631(5)
Gd2 C25 2.639(5)
Gd2 C21 2.650(5)
Gd2 C22 2.651(5)
Gd2 C31 2.651(5)
Gd2 C27 2.652(5)
Gd2 C29 2.660(5)
Gd2 C30 2.658(5)
Gd2 C23 2.658(5)
Gd2 C32 2.662(5)
Gd2 C20 2.664(5)
Gd2 C28 2.665(5)
K1 C10' 3.037(17)
K1 C11' 3.050(16)
K1 C10 3.054(15)
K1 C11 3.059(15)
K1 C9' 3.053(19)
K1 C13 3.108(19)
K1 C12' 3.097(16)
K1 C9 3.110(18)
K1 C14 3.11(2)
K1 C12 3.115(14)
K1 C16 3.122(19)
K1 C16' 3.101(18)
K2 O3 2.697(4)
K2 O4 2.702(4)
K2 O2 2.702(4)
K2 O1 2.702(4)
K2 C28 3.139(5)
K2 C27 3.137(5)
K2 C29 3.175(6)
K2 C26 3.184(5)
K2 C25 3.231(5)
K2 C30 3.242(6)
K2 C31 3.272(6)
K2 C32 3.272(5)
O1 C36 1.416(8)
O1 C33 1.417(8)
O2 C40 1.413(6)
O2 C37 1.421(7)
O3 C44 1.420(7)
O3 C41 1.423(7)
O4 C45 1.392(7)
O4 C48 1.404(7)
C1 C2 1.379(9)
C1 C8 1.383(10)
C2 C3 1.380(10)
C3 C4 1.410(11)
C4 C5 1.376(11)
C5 C6 1.404(12)
C6 C7 1.404(12)
C7 C8 1.417(11)
C9 C16 1.403(17)
C9 C10 1.413(17)
C10 C11 1.385(18)
C11 C12 1.415(18)
C12 C13 1.411(17)
C13 C14 1.383(17)
C14 C15 1.408(17)
C15 C16 1.413(17)
C9' C10' 1.413(18)
C9' C16' 1.416(17)
C10' C11' 1.388(17)
C11' C12' 1.418(18)
C12' C13' 1.393(16)
C13' C14' 1.383(16)
C14' C15' 1.407(16)
C15' C16' 1.412(16)
C17 C18 1.397(10)
C17 C24 1.402(9)
C18 C19 1.403(9)
C19 C20 1.403(9)
C20 C21 1.403(9)
C21 C22 1.400(9)
C22 C23 1.395(9)
C23 C24 1.384(9)
C25 C26 1.376(9)
C25 C32 1.407(9)
C26 C27 1.399(9)
C27 C28 1.400(9)
C28 C29 1.397(9)
C29 C30 1.405(9)
C30 C31 1.385(9)
C31 C32 1.404(10)
C33 C34 1.463(11)
C34 C35 1.496(12)
C35 C36 1.473(10)
C37 C38' 1.472(11)
C37 C38 1.502(13)
C38 C39 1.475(11)
C38' C39 1.501(12)
C39 C40 1.469(9)
C41 C42 1.477(8)
C42 C43 1.499(9)
C43 C44 1.489(9)
C45 C46 1.471(9)
C46 C47 1.502(10)
C47 C48 1.492(10)

loop_
_geom_torsion_atom_site_label_1
_geom_torsion_atom_site_label_2
_geom_torsion_atom_site_label_3
_geom_torsion_atom_site_label_4
_geom_torsion
C8 C1 C2 C3 0.6(13)
Gd1 C1 C2 C3 -47.2(7)
C8 C1 C2 Gd1 47.7(7)
C1 C2 C3 C4 -1.8(13)
Gd1 C2 C3 C4 -49.1(7)
C1 C2 C3 Gd1 47.3(7)
C2 C3 C4 C5 1.0(13)
Gd1 C3 C4 C5 -48.4(7)
C2 C3 C4 Gd1 49.4(7)
C3 C4 C5 C6 -1.7(14)
Gd1 C4 C5 C6 -49.9(8)
C3 C4 C5 Gd1 48.2(7)
C4 C5 C6 C7 3.7(14)
Gd1 C5 C6 C7 -45.9(7)
C4 C5 C6 Gd1 49.6(8)
C5 C6 C7 C8 -2.9(13)
Gd1 C6 C7 C8 -48.7(7)
C5 C6 C7 Gd1 45.9(8)
C2 C1 C8 C7 1.7(12)
Gd1 C1 C8 C7 49.7(7)
C2 C1 C8 Gd1 -47.9(7)
C6 C7 C8 C1 -0.6(12)
Gd1 C7 C8 C1 -49.8(7)
C6 C7 C8 Gd1 49.2(7)
C16 C9 C10 C11 -7(4)
Gd1 C9 C10 C11 46(2)
K1 C9 C10 C11 -59(2)
C16 C9 C10 Gd1 -54(3)
K1 C9 C10 Gd1 -105.7(3)
C16 C9 C10 K1 52(3)
Gd1 C9 C10 K1 105.7(3)
C9 C10 C11 C12 1(4)
Gd1 C10 C11 C12 46.8(19)
K1 C10 C11 C12 -59(2)
C9 C10 C11 Gd1 -46(2)
K1 C10 C11 Gd1 -106.0(3)
C9 C10 C11 K1 60(2)
Gd1 C10 C11 K1 106.0(3)
C10 C11 C12 C13 6(3)
Gd1 C11 C12 C13 54(2)
K1 C11 C12 C13 -52(2)
C10 C11 C12 Gd1 -48(2)
K1 C11 C12 Gd1 -106.5(3)
C10 C11 C12 K1 58(2)
Gd1 C11 C12 K1 106.5(3)
C11 C12 C13 C14 -5(4)
Gd1 C12 C13 C14 50(2)
K1 C12 C13 C14 -57(2)
C11 C12 C13 Gd1 -54.9(19)
K1 C12 C13 Gd1 -106.3(3)
C11 C12 C13 K1 51.4(19)
Gd1 C12 C13 K1 106.3(3)
C12 C13 C14 C15 0(4)
Gd1 C13 C14 C15 48(2)
K1 C13 C14 C15 -57(2)
C12 C13 C14 Gd1 -49(2)
K1 C13 C14 Gd1 -105.2(3)
C12 C13 C14 K1 56(2)
Gd1 C13 C14 K1 105.2(3)
C13 C14 C15 C16 2(4)
Gd1 C14 C15 C16 49(2)
K1 C14 C15 C16 -55(2)
C13 C14 C15 Gd1 -48(2)
K1 C14 C15 Gd1 -104.5(3)
C13 C14 C15 K1 57(2)
Gd1 C14 C15 K1 104.5(3)
C14 C15 C16 C9 -1(4)
Gd1 C15 C16 C9 48(2)
K1 C15 C16 C9 -56(2)
C14 C15 C16 Gd1 -49(2)
K1 C15 C16 Gd1 -104.3(3)
C14 C15 C16 K1 55(2)
Gd1 C15 C16 K1 104.3(3)
C10 C9 C16 C15 5(4)
Gd1 C9 C16 C15 -48(2)
K1 C9 C16 C15 57(2)
C10 C9 C16 Gd1 54(3)
K1 C9 C16 Gd1 104.8(3)
C10 C9 C16 K1 -51(3)
Gd1 C9 C16 K1 -104.8(3)
C16' C9' C10' C11' 0(4)
Gd1 C9' C10' C11' 50(2)
K1 C9' C10' C11' -57(2)
C16' C9' C10' Gd1 -50(2)
K1 C9' C10' Gd1 -107.1(3)
C16' C9' C10' K1 57(2)
Gd1 C9' C10' K1 107.1(3)
C9' C10' C11' C12' -1(4)
Gd1 C10' C11' C12' 49(2)
K1 C10' C11' C12' -58(2)
C9' C10' C11' Gd1 -50(2)
K1 C10' C11' Gd1 -106.6(3)
C9' C10' C11' K1 57(2)
Gd1 C10' C11' K1 106.6(3)
C10' C11' C12' C13' 2(4)
Gd1 C11' C12' C13' 51(2)
K1 C11' C12' C13' -55(2)
C10' C11' C12' Gd1 -49(2)
K1 C11' C12' Gd1 -105.9(3)
C10' C11' C12' K1 57(2)
Gd1 C11' C12' K1 105.9(3)
C11' C12' C13' C14' -3(4)
Gd1 C12' C13' C14' 48(2)
K1 C12' C13' C14' -56(2)
C11' C12' C13' Gd1 -51(2)
K1 C12' C13' Gd1 -104.5(3)
C11' C12' C13' K1 54(2)
Gd1 C12' C13' K1 104.5(3)
C12' C13' C14' C15' 2(4)
Gd1 C13' C14' C15' 50(2)
K1 C13' C14' C15' -53(2)
C12' C13' C14' Gd1 -48(2)
K1 C13' C14' Gd1 -103.6(3)
C12' C13' C14' K1 56(2)
Gd1 C13' C14' K1 103.6(3)
C13' C14' C15' C16' -1(4)
Gd1 C14' C15' C16' 50(2)
K1 C14' C15' C16' -55(2)
C13' C14' C15' Gd1 -51(2)
K1 C14' C15' Gd1 -104.2(3)
C13' C14' C15' K1 54(2)
Gd1 C14' C15' K1 104.2(3)
C14' C15' C16' C9' 0(4)
Gd1 C15' C16' C9' 50(2)
K1 C15' C16' C9' -55(2)
C14' C15' C16' Gd1 -50(2)
K1 C15' C16' Gd1 -105.1(3)
C14' C15' C16' K1 55(2)
Gd1 C15' C16' K1 105.1(3)
C10' C9' C16' C15' 0(4)
Gd1 C9' C16' C15' -50(2)
K1 C9' C16' C15' 57(2)
C10' C9' C16' Gd1 50(2)
K1 C9' C16' Gd1 106.3(3)
C10' C9' C16' K1 -56(2)
Gd1 C9' C16' K1 -106.3(3)
C24 C17 C18 C19 1.0(11)
Gd2 C17 C18 C19 -48.9(6)
K1 C17 C18 C19 56.2(6)
C24 C17 C18 Gd2 49.9(6)
K1 C17 C18 Gd2 105.15(13)
C24 C17 C18 K1 -55.2(6)
Gd2 C17 C18 K1 -105.15(13)
C17 C18 C19 C20 1.2(11)
Gd2 C18 C19 C20 -47.6(6)
K1 C18 C19 C20 57.6(6)
C17 C18 C19 Gd2 48.8(6)
K1 C18 C19 Gd2 105.18(12)
C17 C18 C19 K1 -56.4(6)
Gd2 C18 C19 K1 -105.18(12)
C18 C19 C20 C21 -1.5(11)
Gd2 C19 C20 C21 -49.2(6)
K1 C19 C20 C21 56.0(6)
C18 C19 C20 Gd2 47.6(6)
K1 C19 C20 Gd2 105.13(13)
C18 C19 C20 K1 -57.5(6)
Gd2 C19 C20 K1 -105.13(13)
C19 C20 C21 C22 0.0(11)
Gd2 C20 C21 C22 -49.5(6)
K1 C20 C21 C22 55.8(6)
C19 C20 C21 Gd2 49.6(6)
K1 C20 C21 Gd2 105.35(13)
C19 C20 C21 K1 -55.8(6)
Gd2 C20 C21 K1 -105.35(13)
C20 C21 C22 C23 0.5(11)
Gd2 C21 C22 C23 -49.2(6)
K1 C21 C22 C23 56.4(6)
C20 C21 C22 Gd2 49.7(6)
K1 C21 C22 Gd2 105.65(12)
C20 C21 C22 K1 -56.0(6)
Gd2 C21 C22 K1 -105.65(12)
C21 C22 C23 C24 0.1(12)
Gd2 C22 C23 C24 -48.9(7)
K1 C22 C23 C24 56.8(7)
C21 C22 C23 Gd2 49.1(6)
K1 C22 C23 Gd2 105.71(12)
C21 C22 C23 K1 -56.6(6)
Gd2 C22 C23 K1 -105.71(12)
C22 C23 C24 C17 0.5(12)
Gd2 C23 C24 C17 -48.2(6)
K1 C23 C24 C17 57.2(6)
C22 C23 C24 Gd2 48.7(7)
K1 C23 C24 Gd2 105.40(13)
C22 C23 C24 K1 -56.7(7)
Gd2 C23 C24 K1 -105.40(13)
C18 C17 C24 C23 -1.7(11)
Gd2 C17 C24 C23 48.2(6)
K1 C17 C24 C23 -57.0(6)
C18 C17 C24 Gd2 -49.9(6)
K1 C17 C24 Gd2 -105.20(13)
C18 C17 C24 K1 55.3(6)
Gd2 C17 C24 K1 105.20(14)
C32 C25 C26 C27 1.0(11)
Gd2 C25 C26 C27 50.2(6)
K2 C25 C26 C27 -56.3(6)
C32 C25 C26 Gd2 -49.2(6)
K2 C25 C26 Gd2 -106.49(12)
C32 C25 C26 K2 57.3(6)
Gd2 C25 C26 K2 106.49(12)
C25 C26 C27 C28 -1.6(11)
Gd2 C26 C27 C28 48.5(6)
K2 C26 C27 C28 -59.3(6)
C25 C26 C27 Gd2 -50.1(6)
K2 C26 C27 Gd2 -107.83(12)
C25 C26 C27 K2 57.7(6)
Gd2 C26 C27 K2 107.83(12)
C26 C27 C28 C29 0.5(11)
Gd2 C27 C28 C29 48.6(6)
K2 C27 C28 C29 -59.5(6)
C26 C27 C28 Gd2 -48.1(6)
K2 C27 C28 Gd2 -108.07(13)
C26 C27 C28 K2 60.0(6)
Gd2 C27 C28 K2 108.07(13)
C27 C28 C29 C30 -0.3(11)
Gd2 C28 C29 C30 48.2(6)
K2 C28 C29 C30 -59.2(6)
C27 C28 C29 Gd2 -48.5(6)
K2 C28 C29 Gd2 -107.37(13)
C27 C28 C29 K2 58.9(6)
Gd2 C28 C29 K2 107.37(13)
C28 C29 C30 C31 0.9(11)
Gd2 C29 C30 C31 49.2(6)
K2 C29 C30 C31 -56.8(6)
C28 C29 C30 Gd2 -48.3(6)
K2 C29 C30 Gd2 -106.00(13)
C28 C29 C30 K2 57.7(6)
Gd2 C29 C30 K2 106.00(13)
C29 C30 C31 C32 -0.3(12)
Gd2 C30 C31 C32 48.9(7)
K2 C30 C31 C32 -55.6(7)
C29 C30 C31 Gd2 -49.3(6)
K2 C30 C31 Gd2 -104.58(12)
C29 C30 C31 K2 55.3(6)
Gd2 C30 C31 K2 104.58(12)
C30 C31 C32 C25 -1.1(12)
Gd2 C31 C32 C25 47.9(6)
K2 C31 C32 C25 -56.4(6)
C30 C31 C32 Gd2 -49.0(7)
K2 C31 C32 Gd2 -104.24(13)
C30 C31 C32 K2 55.3(7)
Gd2 C31 C32 K2 104.24(13)
C26 C25 C32 C31 0.8(11)
Gd2 C25 C32 C31 -48.0(6)
K2 C25 C32 C31 57.0(6)
C26 C25 C32 Gd2 48.9(6)
K2 C25 C32 Gd2 105.02(13)
C26 C25 C32 K2 -56.1(6)
Gd2 C25 C32 K2 -105.02(13)
C36 O1 C33 C34 -14.7(9)
K2 O1 C33 C34 157.1(5)
O1 C33 C34 C35 -3.6(10)
C33 C34 C35 C36 19.4(10)
C33 O1 C36 C35 27.2(8)
K2 O1 C36 C35 -142.8(5)
C34 C35 C36 O1 -28.4(9)
C40 O2 C37 C38' -9.5(12)
K2 O2 C37 C38' -165.4(10)
C40 O2 C37 C38 23.3(8)
K2 O2 C37 C38 -132.6(7)
O2 C37 C38 C39 -38.8(11)
C38' C37 C38 C39 70.1(11)
O2 C37 C38' C39 13.2(15)
C38 C37 C38' C39 -67.7(12)
C37 C38 C39 C40 38.9(12)
C37 C38 C39 C38' -67.3(12)
C37 C38' C39 C40 -12.2(15)
C37 C38' C39 C38 70.4(12)
C37 O2 C40 C39 1.2(8)
K2 O2 C40 C39 153.8(5)
C38 C39 C40 O2 -25.6(10)
C38' C39 C40 O2 7.3(12)
C44 O3 C41 C42 14.3(7)
K2 O3 C41 C42 -161.9(4)
O3 C41 C42 C43 -30.8(7)
C41 C42 C43 C44 34.9(7)
C41 O3 C44 C43 8.6(7)
K2 O3 C44 C43 -175.4(4)
C42 C43 C44 O3 -27.4(7)
C48 O4 C45 C46 -3.8(9)
K2 O4 C45 C46 -148.1(5)
O4 C45 C46 C47 18.8(9)
C45 C46 C47 C48 -25.4(8)
C45 O4 C48 C47 -13.4(8)
K2 O4 C48 C47 131.7(5)
C46 C47 C48 O4 24.5(8)
